data_2020304
loop_
_publ_author_name
'Bustos, Carlos'
'Alvarez-Thon, Luis'
'Baggio, Ricardo'

_publ_section_title
;
 Structural aspects of two \a-dihydrazones displaying a complete survey of
 intermolecular interactions
;
_journal_coeditor_code FP3020
_journal_issue 12
_journal_name_full 'Acta Crystallographica Section C'
_journal_page_first
;
;
_journal_paper_doi 10.1107/S2053229615021944
_journal_volume 71
_journal_year 2015
_chemical_formula_iupac 'C18 H18 N6 O6, 0.5C4 H8 O'
_chemical_formula_moiety 'C18 H18 N6 O6, 0.5(C4 H8 O)'
_chemical_formula_sum 'C20 H22 N6 O6.5'
_chemical_formula_weight 450.43
_chemical_name_systematic
;(2<i>Z</i>,3<i>Z</i>)-Ethyl
3-[2-(2-nitrophenyl)hydrazinylidene]-2-[2-(4-nitrophenyl)hydrazinylidene]butanoate tetrahydrofuran hemisolvate
;
_space_group_crystal_system monoclinic
_space_group_IT_number 15
_space_group_name_Hall '-C 2yc'
_space_group_name_H-M_alt 'C 1 2/c 1'
_symmetry_space_group_name_Hall '-C 2yc'
_symmetry_space_group_name_H-M 'C 1 2/c 1'
_atom_sites_solution_hydrogens mixed
_audit_creation_method SHELXL-2014/6
_cell_angle_alpha 90
_cell_angle_beta 106.241(7)
_cell_angle_gamma 90
_cell_formula_units_Z 8
_cell_length_a 27.312(6)
_cell_length_b 7.5929(16)
_cell_length_c 20.625(4)
_cell_measurement_reflns_used 1905
_cell_measurement_temperature 150(2)
_cell_measurement_theta_max 25.14
_cell_measurement_theta_min 2.20
_cell_volume 4106.5(15)
_computing_cell_refinement
;
SAINT (Bruker, 2002)
;
_computing_data_collection
;
SMART (Bruker, 2001)
;
_computing_data_reduction
;
SAINT (Bruker, 2002)
;
_computing_molecular_graphics
;
SHELXTL (Sheldrick, 2008)
;
_computing_publication_material
;
SHELXTL (Sheldrick, 2008), PLATON (Spek, 2009) and
Mercury (Macrae <i>et al.</i>,  2006)
;
_computing_structure_refinement
;
SHELXL2014 Sheldrick, 2015)
;
_computing_structure_solution
;
SHELXS97 (Sheldrick, 2008)
;
_diffrn_ambient_temperature 150(2)
_diffrn_measured_fraction_theta_full 0.999
_diffrn_measured_fraction_theta_max 0.931
_diffrn_measurement_device_type 'Bruker SMART CCD area-detector'
_diffrn_measurement_method 'CCD rotation images, thin slices'
_diffrn_radiation_type MoK\a
_diffrn_radiation_wavelength 0.71073
_diffrn_reflns_av_R_equivalents 0.0493
_diffrn_reflns_limit_h_max 35
_diffrn_reflns_limit_h_min -34
_diffrn_reflns_limit_k_max 9
_diffrn_reflns_limit_k_min -9
_diffrn_reflns_limit_l_max 25
_diffrn_reflns_limit_l_min -26
_diffrn_reflns_number 16722
_diffrn_reflns_theta_full 26.000
_diffrn_reflns_theta_max 27.952
_diffrn_reflns_theta_min 1.553
_exptl_absorpt_coefficient_mu 0.112
_exptl_absorpt_correction_T_max 0.98
_exptl_absorpt_correction_T_min 0.96
_exptl_absorpt_correction_type multi-scan
_exptl_absorpt_process_details
;
(SADABS in SAINT-NT; Bruker, 2002)
;
_exptl_crystal_colour Red
_exptl_crystal_density_diffrn 1.457
_exptl_crystal_description Polyhedron
_exptl_crystal_F_000 1888
_exptl_crystal_size_max 0.41
_exptl_crystal_size_mid 0.19
_exptl_crystal_size_min 0.07
_refine_diff_density_max 0.838
_refine_diff_density_min -0.774
_refine_ls_extinction_method none
_refine_ls_goodness_of_fit_ref 1.335
_refine_ls_hydrogen_treatment mixed
_refine_ls_matrix_type full
_refine_ls_number_parameters 348
_refine_ls_number_reflns 4588
_refine_ls_number_restraints 38
_refine_ls_restrained_S_all 1.378
_refine_ls_R_factor_all 0.1055
_refine_ls_R_factor_gt 0.0620
_refine_ls_shift/su_max 0.001
_refine_ls_shift/su_mean 0.000
_refine_ls_structure_factor_coef Fsqd
_refine_ls_weighting_details 'w=1/[\s^2^(Fo^2^)+(0.0657P)^2^] where P=(Fo^2^+2Fc^2^)/3'
_refine_ls_weighting_scheme calc
_refine_ls_wR_factor_gt 0.1494
_refine_ls_wR_factor_ref 0.1680
_reflns_number_gt 2876
_reflns_number_total 4588
_reflns_threshold_expression 'I > 2\s(I)'
_cod_data_source_file fp3020sup1.cif
_cod_data_source_block II
_cod_original_cell_volume 4106.4(15)
_cod_original_formula_sum 'C20 H22 N6 O6.50'
_cod_database_code 2020304
_shelx_space_group_comment
;
The symmetry employed for this shelxl refinement is uniquely defined
by the following loop, which should always be used as a source of
symmetry information in preference to the above space-group names.
They are only intended as comments.
;
_shelxl_version_number 2014/6

loop_
_space_group_symop_operation_xyz
'x, y, z'
'-x, y, -z+1/2'
'x+1/2, y+1/2, z'
'-x+1/2, y+1/2, -z+1/2'
'-x, -y, -z'
'x, -y, z-1/2'
'-x+1/2, -y+1/2, -z'
'x+1/2, -y+1/2, z-1/2'

loop_
_atom_site_type_symbol
_atom_site_label
_atom_site_fract_x
_atom_site_fract_y
_atom_site_fract_z
_atom_site_U_iso_or_equiv
_atom_site_adp_type
_atom_site_calc_flag
_atom_site_occupancy
_atom_site_disorder_assembly
_atom_site_disorder_group
O O1 0.17870(8) 1.3512(3) 0.76591(9) 0.0683(6) Uani d 1 . .
O O2 0.22326(6) 1.2051(2) 0.71278(8) 0.0531(5) Uani d 1 . .
O O3 0.50321(6) 0.5392(2) 0.42151(8) 0.0502(5) Uani d 1 . .
O O4 0.46806(6) 0.4790(2) 0.31644(8) 0.0434(4) Uani d 1 . .
N N1 0.19247(7) 1.1720(2) 0.58179(9) 0.0313(4) Uani d 1 . .
H H1N 0.2163(7) 1.157(3) 0.6180(8) 0.048(8) Uiso d 1 . .
N N2 0.19374(6) 1.1111(2) 0.52012(8) 0.0299(4) Uani d 1 . .
N N3 0.27870(6) 0.9045(2) 0.44555(8) 0.0281(4) Uani d 1 . .
N N4 0.28346(7) 0.8452(2) 0.38623(9) 0.0315(4) Uani d 1 . .
H H4N 0.2596(6) 0.856(3) 0.3495(7) 0.042(7) Uiso d 1 . .
N N5 0.18406(8) 1.2873(3) 0.71332(10) 0.0443(5) Uani d 1 . .
N N6 0.46624(7) 0.5401(2) 0.37109(9) 0.0337(4) Uani d 1 . .
C C1 0.14879(8) 1.2471(3) 0.58896(10) 0.0290(5) Uani d 1 . .
C C2 0.14367(8) 1.3073(3) 0.65172(11) 0.0325(5) Uani d 1 . .
C C3 0.09841(9) 1.3851(3) 0.65634(12) 0.0393(6) Uani d 1 . .
H H3 0.0960 1.4251 0.6980 0.047 Uiso calc 1 . .
C C4 0.05777(9) 1.4031(3) 0.60067(12) 0.0400(6) Uani d 1 . .
H H4 0.0278 1.4559 0.6039 0.048 Uiso calc 1 . .
C C5 0.06196(9) 1.3407(3) 0.53863(12) 0.0384(6) Uani d 1 . .
H H5 0.0341 1.3500 0.5006 0.046 Uiso calc 1 . .
C C6 0.10589(8) 1.2667(3) 0.53269(11) 0.0334(5) Uani d 1 . .
H H6 0.1076 1.2282 0.4906 0.040 Uiso calc 1 . .
C C7 0.23542(7) 1.0343(3) 0.51720(10) 0.0266(5) Uani d 1 . .
C C8 0.23569(7) 0.9678(3) 0.45052(10) 0.0265(5) Uani d 1 . .
C C9 0.32886(7) 0.7676(3) 0.38426(10) 0.0271(5) Uani d 1 . .
C C10 0.33396(8) 0.7112(3) 0.32212(10) 0.0328(5) Uani d 1 . .
H H10 0.3070 0.7248 0.2833 0.039 Uiso calc 1 . .
C C11 0.37878(8) 0.6354(3) 0.31816(10) 0.0314(5) Uani d 1 . .
H H11 0.3821 0.5969 0.2768 0.038 Uiso calc 1 . .
C C12 0.41876(7) 0.6169(3) 0.37593(10) 0.0281(5) Uani d 1 . .
C C13 0.41411(8) 0.6691(3) 0.43844(10) 0.0301(5) Uani d 1 . .
H H13 0.4412 0.6540 0.4771 0.036 Uiso calc 1 . .
C C14 0.36930(7) 0.7432(3) 0.44275(10) 0.0283(5) Uani d 1 . .
H H14 0.3658 0.7771 0.4845 0.034 Uiso calc 1 . .
C C15 0.28221(8) 1.0154(3) 0.57567(11) 0.0355(5) Uani d 1 . .
H H15A 0.3083 0.9562 0.5611 0.053 Uiso calc 1 . .
H H15B 0.2742 0.9479 0.6107 0.053 Uiso calc 1 . .
H H15C 0.2941 1.1299 0.5927 0.053 Uiso calc 1 . .
O O5 0.19003(7) 1.0375(2) 0.33805(8) 0.0559(5) Uani d 1 . .
C C16 0.18927(8) 0.9788(3) 0.39144(10) 0.0306(5) Uani d 1 . .
O O6A 0.15276(9) 0.8689(4) 0.40072(14) 0.0303(5) Uani d 0.5 A 1
C C17A 0.10352(15) 0.8570(5) 0.3481(2) 0.0293(9) Uani d 0.5 A 1
H H17A 0.1094 0.8468 0.3040 0.035 Uiso calc 0.5 A 1
H H17B 0.0837 0.9628 0.3485 0.035 Uiso calc 0.5 A 1
C C18A 0.07520(18) 0.7016(6) 0.3610(3) 0.0428(11) Uani d 0.5 A 1
H H18A 0.0453 0.6848 0.3238 0.064 Uiso calc 0.5 A 1
H H18B 0.0653 0.7197 0.4017 0.064 Uiso calc 0.5 A 1
H H18C 0.0966 0.5992 0.3660 0.064 Uiso calc 0.5 A 1
O O6B 0.14485(8) 0.9632(4) 0.40577(14) 0.0303(5) Uani d 0.5 A 2
C C17B 0.10085(17) 1.0003(7) 0.3487(2) 0.0442(11) Uani d 0.5 A 2
H H17C 0.0709 0.9451 0.3562 0.053 Uiso calc 0.5 A 2
H H17D 0.1063 0.9496 0.3081 0.053 Uiso calc 0.5 A 2
C C18B 0.09143(19) 1.1959(7) 0.3383(2) 0.0532(13) Uani d 0.5 A 2
H H18D 0.0625 1.2150 0.3000 0.080 Uiso calc 0.5 A 2
H H18E 0.1210 1.2509 0.3307 0.080 Uiso calc 0.5 A 2
H H18F 0.0848 1.2458 0.3778 0.080 Uiso calc 0.5 A 2
O O1C 0.00132(19) 0.4558(5) 0.2852(3) 0.0898(15) Uani d 0.5 B -3
C C1C 0.0326(2) 0.6129(7) 0.3021(3) 0.0614(16) Uani d 0.5 B -3
H H1CA 0.0156 0.7005 0.3223 0.074 Uiso calc 0.5 B -3
H H1CB 0.0387 0.6629 0.2618 0.074 Uiso calc 0.5 B -3
C C2C 0.0826(2) 0.5585(8) 0.3516(3) 0.0698(18) Uani d 0.5 B -3
H H2A 0.0812 0.5706 0.3979 0.084 Uiso calc 0.5 B -3
H H2B 0.1107 0.6278 0.3454 0.084 Uiso calc 0.5 B -3
C C3C 0.0874(2) 0.3652(7) 0.3334(3) 0.081(2) Uani d 0.5 B -3
H H3A 0.1161 0.3487 0.3150 0.098 Uiso calc 0.5 B -3
H H3B 0.0920 0.2905 0.3728 0.098 Uiso calc 0.5 B -3
C C4C 0.0374(2) 0.3238(8) 0.2808(4) 0.079(2) Uani d 0.5 B -3
H H4A 0.0423 0.3235 0.2360 0.095 Uiso calc 0.5 B -3
H H4B 0.0252 0.2086 0.2893 0.095 Uiso calc 0.5 B -3

loop_
_atom_site_aniso_label
_atom_site_aniso_U_11
_atom_site_aniso_U_22
_atom_site_aniso_U_33
_atom_site_aniso_U_12
_atom_site_aniso_U_13
_atom_site_aniso_U_23
O1 0.0732(14) 0.0949(16) 0.0344(10) -0.0037(11) 0.0112(9) -0.0194(10)
O2 0.0353(10) 0.0782(14) 0.0402(10) -0.0052(9) 0.0012(8) -0.0067(9)
O3 0.0265(9) 0.0807(13) 0.0382(9) 0.0123(8) 0.0004(7) -0.0041(8)
O4 0.0395(9) 0.0529(11) 0.0390(9) 0.0121(8) 0.0129(7) -0.0057(8)
N1 0.0278(10) 0.0377(11) 0.0271(10) 0.0005(8) 0.0058(8) -0.0013(8)
N2 0.0279(10) 0.0334(10) 0.0286(10) -0.0014(8) 0.0084(8) 0.0025(8)
N3 0.0238(9) 0.0302(10) 0.0301(9) -0.0016(7) 0.0071(7) 0.0010(8)
N4 0.0234(10) 0.0410(11) 0.0282(10) 0.0020(8) 0.0041(8) 0.0015(8)
N5 0.0461(13) 0.0533(13) 0.0324(11) -0.0147(10) 0.0090(10) -0.0068(10)
N6 0.0266(10) 0.0395(11) 0.0345(10) 0.0031(8) 0.0076(8) 0.0006(9)
C1 0.0283(12) 0.0266(11) 0.0328(11) -0.0053(9) 0.0097(9) 0.0001(9)
C2 0.0339(12) 0.0325(12) 0.0301(11) -0.0102(10) 0.0074(9) -0.0028(9)
C3 0.0485(15) 0.0376(13) 0.0380(13) -0.0081(11) 0.0224(12) -0.0055(11)
C4 0.0387(14) 0.0387(14) 0.0480(15) 0.0005(10) 0.0208(12) -0.0012(11)
C5 0.0311(12) 0.0393(14) 0.0431(13) 0.0027(10) 0.0073(10) 0.0022(11)
C6 0.0362(13) 0.0353(12) 0.0288(11) 0.0005(10) 0.0095(10) -0.0025(9)
C7 0.0246(11) 0.0250(11) 0.0291(11) -0.0016(9) 0.0060(9) 0.0053(9)
C8 0.0236(11) 0.0276(11) 0.0275(11) 0.0001(9) 0.0056(8) 0.0084(9)
C9 0.0215(11) 0.0275(11) 0.0322(11) -0.0014(8) 0.0076(9) 0.0011(9)
C10 0.0250(11) 0.0399(13) 0.0289(11) 0.0011(9) 0.0003(9) -0.0008(10)
C11 0.0295(12) 0.0364(12) 0.0276(11) 0.0007(9) 0.0068(9) -0.0034(9)
C12 0.0232(11) 0.0274(11) 0.0334(11) 0.0007(8) 0.0073(9) 0.0010(9)
C13 0.0252(11) 0.0345(12) 0.0282(11) 0.0003(9) 0.0034(9) 0.0005(9)
C14 0.0246(11) 0.0323(12) 0.0280(11) -0.0008(9) 0.0072(9) 0.0004(9)
C15 0.0308(12) 0.0387(13) 0.0333(12) 0.0023(10) 0.0031(10) -0.0028(10)
O5 0.0509(11) 0.0739(13) 0.0362(10) -0.0103(9) 0.0011(8) 0.0222(9)
C16 0.0243(10) 0.0413(13) 0.0260(11) 0.0068(9) 0.0067(8) 0.0020(10)
O6A 0.0222(8) 0.0439(12) 0.0255(8) 0.0071(8) 0.0080(6) -0.0046(10)
C17A 0.0264(18) 0.029(2) 0.029(2) 0.0051(16) 0.0016(14) -0.0033(19)
C18A 0.034(2) 0.033(3) 0.054(3) -0.0018(17) 0.000(2) -0.002(2)
O6B 0.0222(8) 0.0439(12) 0.0255(8) 0.0071(8) 0.0080(6) -0.0046(10)
C17B 0.0274(18) 0.065(3) 0.035(2) 0.004(2) 0.0010(16) 0.001(2)
C18B 0.047(3) 0.067(3) 0.037(3) 0.019(2) -0.003(2) 0.002(2)
O1C 0.092(3) 0.068(3) 0.125(4) -0.010(3) 0.056(4) -0.020(3)
C1C 0.056(4) 0.041(3) 0.085(4) -0.001(3) 0.016(3) -0.008(3)
C2C 0.059(4) 0.078(5) 0.061(4) 0.000(3) -0.003(3) -0.008(3)
C3C 0.081(5) 0.054(4) 0.085(5) 0.008(3) -0.016(4) 0.006(3)
C4C 0.067(4) 0.067(4) 0.099(5) -0.002(4) 0.016(4) -0.024(4)

loop_
_atom_type_symbol
_atom_type_description
_atom_type_scat_dispersion_real
_atom_type_scat_dispersion_imag
_atom_type_scat_source
C C 0.0033 0.0016 'International Tables Vol C Tables 4.2.6.8 and 6.1.1.4'
H H 0.0000 0.0000 'International Tables Vol C Tables 4.2.6.8 and 6.1.1.4'
N N 0.0061 0.0033 'International Tables Vol C Tables 4.2.6.8 and 6.1.1.4'
O O 0.0106 0.0060 'International Tables Vol C Tables 4.2.6.8 and 6.1.1.4'

loop_
_geom_angle_atom_site_label_1
_geom_angle_atom_site_label_2
_geom_angle_atom_site_label_3
_geom_angle
N2 N1 C1 119.55(17)
N2 N1 H1N 124.1(16)
C1 N1 H1N 116.0(16)
C7 N2 N1 116.64(17)
C8 N3 N4 121.05(17)
N3 N4 C9 119.03(17)
N3 N4 H4N 122.0(15)
C9 N4 H4N 119.0(15)
O1 N5 O2 121.3(2)
O1 N5 C2 119.0(2)
O2 N5 C2 119.67(19)
O3 N6 O4 122.50(18)
O3 N6 C12 118.84(18)
O4 N6 C12 118.66(17)
N1 C1 C6 120.36(19)
N1 C1 C2 123.07(19)
C6 C1 C2 116.56(19)
C3 C2 C1 121.0(2)
C3 C2 N5 117.3(2)
C1 C2 N5 121.7(2)
C4 C3 C2 120.8(2)
C4 C3 H3 119.6
C2 C3 H3 119.6
C3 C4 C5 118.8(2)
C3 C4 H4 120.6
C5 C4 H4 120.6
C6 C5 C4 121.5(2)
C6 C5 H5 119.3
C4 C5 H5 119.3
C5 C6 C1 121.4(2)
C5 C6 H6 119.3
C1 C6 H6 119.3
N2 C7 C8 115.70(18)
N2 C7 C15 124.65(19)
C8 C7 C15 119.63(18)
N3 C8 C7 116.30(18)
N3 C8 C16 122.38(18)
C7 C8 C16 121.28(17)
N4 C9 C10 118.59(18)
N4 C9 C14 121.89(18)
C10 C9 C14 119.52(19)
C11 C10 C9 120.16(19)
C11 C10 H10 119.9
C9 C10 H10 119.9
C10 C11 C12 119.60(19)
C10 C11 H11 120.2
C12 C11 H11 120.2
C11 C12 C13 121.13(19)
C11 C12 N6 119.24(18)
C13 C12 N6 119.63(18)
C14 C13 C12 119.48(19)
C14 C13 H13 120.3
C12 C13 H13 120.3
C13 C14 C9 120.08(19)
C13 C14 H14 120.0
C9 C14 H14 120.0
C7 C15 H15A 109.5
C7 C15 H15B 109.5
H15A C15 H15B 109.5
C7 C15 H15C 109.5
H15A C15 H15C 109.5
H15B C15 H15C 109.5
O5 C16 O6B 119.3(2)
O5 C16 O6A 124.3(2)
O5 C16 C8 122.90(19)
O6B C16 C8 115.6(2)
O6A C16 C8 109.9(2)
C16 O6A C17A 119.3(3)
O6A C17A C18A 109.4(3)
O6A C17A H17A 109.8
C18A C17A H17A 109.8
O6A C17A H17B 109.8
C18A C17A H17B 109.8
H17A C17A H17B 108.2
C17A C18A H18A 109.5
C17A C18A H18B 109.5
H18A C18A H18B 109.5
C17A C18A H18C 109.5
H18A C18A H18C 109.5
H18B C18A H18C 109.5
C16 O6B C17B 113.6(3)
O6B C17B C18B 112.0(4)
O6B C17B H17C 109.2
C18B C17B H17C 109.2
O6B C17B H17D 109.2
C18B C17B H17D 109.2
H17C C17B H17D 107.9
C17B C18B H18D 109.5
C17B C18B H18E 109.5
H18D C18B H18E 109.5
C17B C18B H18F 109.5
H18D C18B H18F 109.5
H18E C18B H18F 109.5
C4C O1C C1C 102.8(5)
O1C C1C C2C 107.3(4)
O1C C1C H1CA 110.3
C2C C1C H1CA 110.3
O1C C1C H1CB 110.3
C2C C1C H1CB 110.3
H1CA C1C H1CB 108.5
C1C C2C C3C 102.7(4)
C1C C2C H2A 111.2
C3C C2C H2A 111.2
C1C C2C H2B 111.2
C3C C2C H2B 111.2
H2A C2C H2B 109.1
C4C C3C C2C 104.5(4)
C4C C3C H3A 110.9
C2C C3C H3A 110.9
C4C C3C H3B 110.9
C2C C3C H3B 110.9
H3A C3C H3B 108.9
O1C C4C C3C 108.0(5)
O1C C4C H4A 110.1
C3C C4C H4A 110.1
O1C C4C H4B 110.1
C3C C4C H4B 110.1
H4A C4C H4B 108.4

loop_
_geom_bond_atom_site_label_1
_geom_bond_atom_site_label_2
_geom_bond_distance
O1 N5 1.234(2)
O2 N5 1.242(3)
O3 N6 1.230(2)
O4 N6 1.233(2)
N1 N2 1.363(2)
N1 C1 1.367(3)
N1 H1N 0.849(10)
N2 C7 1.295(3)
N3 C8 1.299(3)
N3 N4 1.344(2)
N4 C9 1.383(3)
N4 H4N 0.855(10)
N5 C2 1.439(3)
N6 C12 1.450(3)
C1 C6 1.408(3)
C1 C2 1.416(3)
C2 C3 1.397(3)
C3 C4 1.362(3)
C3 H3 0.9300
C4 C5 1.399(3)
C4 H4 0.9300
C5 C6 1.361(3)
C5 H5 0.9300
C6 H6 0.9300
C7 C8 1.467(3)
C7 C15 1.499(3)
C8 C16 1.495(3)
C9 C10 1.395(3)
C9 C14 1.402(3)
C10 C11 1.375(3)
C10 H10 0.9300
C11 C12 1.380(3)
C11 H11 0.9300
C12 C13 1.388(3)
C13 C14 1.372(3)
C13 H13 0.9300
C14 H14 0.9300
C15 H15A 0.9600
C15 H15B 0.9600
C15 H15C 0.9600
O5 C16 1.193(2)
C16 O6B 1.332(3)
C16 O6A 1.354(3)
O6A C17A 1.476(4)
C17A C18A 1.475(5)
C17A H17A 0.9700
C17A H17B 0.9700
C18A H18A 0.9600
C18A H18B 0.9600
C18A H18C 0.9600
O6B C17B 1.455(5)
C17B C18B 1.512(6)
C17B H17C 0.9700
C17B H17D 0.9700
C18B H18D 0.9600
C18B H18E 0.9600
C18B H18F 0.9600
O1C C4C 1.426(6)
O1C C1C 1.452(6)
C1C C2C 1.515(6)
C1C H1CA 0.9700
C1C H1CB 0.9700
C2C C3C 1.529(6)
C2C H2A 0.9700
C2C H2B 0.9700
C3C C4C 1.521(6)
C3C H3A 0.9700
C3C H3B 0.9700
C4C H4A 0.9700
C4C H4B 0.9700

_cod_database_fobs_code 2020304
